data_1533806
loop_
_publ_author_name
'Vanderah, T.A.'
'Roth, R.S.'
'Siegrist, T.'
'Febo, W.'
'Wong-Ng, W.'
'Loezos, J.M.'

_publ_section_title
;
 Subsolidus phase equilibria and crystal chemistry in the system (BaO) -
 (Ti O2) - (Ta2 O5)
;
_journal_name_full 'Solid State Sciences'
_journal_page_first 149
_journal_page_last 164
_journal_volume 5
_journal_year 2003
_chemical_formula_sum 'Ba10 O69 Ta2 Ti27'
_chemical_name_systematic 'Ba10 (Ti27 Ta2 O69)'
_space_group_IT_number 12
_symmetry_space_group_name_Hall '-C 2y'
_symmetry_space_group_name_H-M 'C 1 2/m 1'
_cell_angle_alpha 90
_cell_angle_beta 101.18
_cell_angle_gamma 90
_cell_formula_units_Z 2
_cell_length_a 9.855
_cell_length_b 17.081
_cell_length_c 16.719
_cell_volume 2760.955
_citation_journal_id_ASTM SSSCFJ
_cod_data_source_file Vanderah_SSSCFJ_2003_973.cif
_cod_data_source_block Ba10O69Ta2Ti27
_cod_database_code 1533806

loop_
_symmetry_equiv_pos_as_xyz
x,y,z
-x,y,-z
-x,-y,-z
x,-y,z
x+1/2,y+1/2,z
-x+1/2,y+1/2,-z
-x+1/2,-y+1/2,-z
x+1/2,-y+1/2,z

loop_
_atom_site_label
_atom_site_type_symbol
_atom_site_fract_x
_atom_site_fract_y
_atom_site_fract_z
_atom_site_occupancy
_atom_site_U_iso_or_equiv
Ba1 Ba+2 0.21936 0.14844 0.14807 1 0.0
O11 O-2 0.0824 0.2446 0.4395 1 0.0
Ti1 Ti+4 0.8577 0 0.05634 0.84 0.0
Ta2 Ta+5 0.5 0.1828 0.5 0.03 0.0
Ti10 Ti+4 0.3947 0.09214 0.34508 0.994 0.0
O6 O-2 0.7481 0 0.1537 1 0.0
O19 O-2 0.7411 0.1726 0.15 1 0.0
O5 O-2 0.081 0.0833 0.4267 1 0.0
Ta10 Ta+5 0.3947 0.09214 0.34508 0.006 0.0
O20 O-2 0 0.1768 0 1 0.0
O3 O-2 0.3299 0.1723 0.4197 1 0.0
O1 O-2 0.4386 0.1581 0.2749 1 0.0
O4 O-2 0.3341 0 0.4181 1 0.0
Ta9 Ta+5 0.8549 0.09135 0.2238 0.027 0.0
Ti6 Ti+4 0.1283 0.17564 0.358 0.914 0.0
Ta7 Ta+5 0.5 0 0.5 0.03 0.0
Ta3 Ta+5 0.1208 0 0.36801 0.1 0.0
Ti7 Ti+4 0.5 0 0.5 0.97 0.0
O18 O-2 0.9467 0.161 0.2957 1 0.0
O17 O-2 0.4493 0 0.2868 1 0.0
O2 O-2 0.555 0.0867 0.4347 1 0.0
O7 O-2 0.2376 0.0897 -0.0052 1 0.0
Ta4 Ta+5 0.5714 0 0.20498 0.08 0.0
Ba3 Ba+2 0.80719 0.14653 0.42241 1 0.0
Ba2 Ba+2 0.5 0.14394 0 1 0.0
O12 O-2 0.1733 0.2501 0.2859 1 0.0
O8 O-2 0.25 0.25 0 1 0.0
Ta6 Ta+5 0.1283 0.17564 0.358 0.086 0.0
Ti8 Ti+4 0.8664 0.17719 0.06789 0.922 0.0
Ti2 Ti+4 0.5 0.1828 0.5 0.97 0.0
O16 O-2 0.9497 0 0.2849 1 0.0
O13 O-2 0 0 0 1 0.0
Ta8 Ta+5 0.8664 0.17719 0.06789 0.078 0.0
O9 O-2 0.9573 0.0879 0.1368 1 0.0
Ta5 Ta+5 0.5825 0.17702 0.21148 0.094 0.0
Ti5 Ti+4 0.5825 0.17702 0.21148 0.906 0.0
O14 O-2 0.6931 0.0867 0.2716 1 0.0
Ta1 Ta+5 0.8577 0 0.05634 0.16 0.0
Ti3 Ti+4 0.1208 0 0.36801 0.9 0.0
O21 O-2 0.4768 0.2439 0.1334 1 0.0
Ti4 Ti+4 0.5714 0 0.20498 0.92 0.0
O10 O-2 0.4899 0.083 0.1452 1 0.0
O15 O-2 0.2008 0.0861 0.2993 1 0.0
Ti9 Ti+4 0.8549 0.09135 0.2238 0.973 0.0
